data_7129371
loop_
_publ_author_name
'Li, Xiaohui'
'Zhang, Qi'
'Zhang, Xin'

_publ_section_title
;
 Deep-blue-emitting nanoaggregates from carbazole-based dyes in water
;
_journal_name_full 'Chemical Communications'
_journal_paper_doi 10.1039/D1CC05441D
_journal_year 2021
_chemical_formula_moiety 'C25 H23 N3 O2'
_chemical_formula_sum 'C25 H24 N3 O2'
_chemical_formula_weight 398.47
_chemical_name_systematic 1-(4-(9H-carbazol-9-yl)phenyl)-3-(propylamino)pyrrolidine-2,5-dione
_space_group_crystal_system triclinic
_space_group_IT_number 2
_space_group_name_Hall '-P 1'
_space_group_name_H-M_alt 'P -1'
_atom_sites_solution_hydrogens mixed
_atom_sites_solution_primary direct
_audit_creation_date 2021-03-18
_audit_creation_method
;
Olex2 1.2
(compiled 2016.02.19 svn.r3266 for OlexSys, GUI svn.r5155)
;
_audit_update_record
;
2021-09-23 deposited with the CCDC.	2021-11-29 downloaded from the CCDC.
;
_cell_angle_alpha 71.730(4)
_cell_angle_beta 90
_cell_angle_gamma 80.63
_cell_formula_units_Z 2
_cell_length_a 4.3990(8)
_cell_length_b 13.512(2)
_cell_length_c 18.260(3)
_cell_measurement_reflns_used 7055
_cell_measurement_temperature 273(2)
_cell_measurement_theta_max 27.21
_cell_measurement_theta_min 2.28
_cell_volume 1015.4(3)
_computing_molecular_graphics 'Olex2 (Dolomanov et al., 2009)'
_computing_publication_material 'Olex2 (Dolomanov et al., 2009)'
_computing_structure_refinement 'ShelXL (Sheldrick, 2015)'
_computing_structure_solution 'ShelXT (Sheldrick, 2015)'
_diffrn_ambient_temperature 273.15
_diffrn_measured_fraction_theta_full 0.674
_diffrn_measured_fraction_theta_max 0.711
_diffrn_measurement_device_type 'Bruker APEX-II CCD'
_diffrn_measurement_method '\f and \w scans'
_diffrn_radiation_type MoK\a
_diffrn_radiation_wavelength 0.71073
_diffrn_reflns_av_R_equivalents 0.0466
_diffrn_reflns_av_unetI/netI 0.0548
_diffrn_reflns_Laue_measured_fraction_full 0.674
_diffrn_reflns_Laue_measured_fraction_max 0.711
_diffrn_reflns_limit_h_max 5
_diffrn_reflns_limit_h_min -5
_diffrn_reflns_limit_k_max 17
_diffrn_reflns_limit_k_min -17
_diffrn_reflns_limit_l_max 23
_diffrn_reflns_limit_l_min -23
_diffrn_reflns_number 13347
_diffrn_reflns_point_group_measured_fraction_full 0.674
_diffrn_reflns_point_group_measured_fraction_max 0.711
_diffrn_reflns_theta_full 25.242
_diffrn_reflns_theta_max 27.802
_diffrn_reflns_theta_min 2.392
_diffrn_standards_number 0
_exptl_absorpt_coefficient_mu 0.084
_exptl_absorpt_correction_T_max 0.7456
_exptl_absorpt_correction_T_min 0.6109
_exptl_absorpt_correction_type none
_exptl_absorpt_process_details
;
SADABS-2016/2 (Bruker,2016/2) was used for absorption correction.
wR2(int) was 0.1488 before and 0.0725 after correction.
The Ratio of minimum to maximum transmission is 0.8193.
The \l/2 correction factor is Not present.
;
_exptl_crystal_colour 'dull colourless'
_exptl_crystal_colour_lustre dull
_exptl_crystal_colour_primary colourless
_exptl_crystal_density_diffrn 1.303
_exptl_crystal_description block
_exptl_crystal_F_000 422
_exptl_crystal_size_max 0.19
_exptl_crystal_size_mid 0.15
_exptl_crystal_size_min 0.13
_refine_diff_density_max 0.234
_refine_diff_density_min -0.249
_refine_diff_density_rms 0.080
_refine_ls_extinction_method none
_refine_ls_goodness_of_fit_ref 0.946
_refine_ls_hydrogen_treatment mixed
_refine_ls_matrix_type full
_refine_ls_number_parameters 275
_refine_ls_number_reflns 3428
_refine_ls_number_restraints 0
_refine_ls_restrained_S_all 0.946
_refine_ls_R_factor_all 0.1058
_refine_ls_R_factor_gt 0.0648
_refine_ls_shift/su_max 0.001
_refine_ls_shift/su_mean 0.000
_refine_ls_structure_factor_coef Fsqd
_refine_ls_weighting_details 'w=1/[\s^2^(Fo^2^)+(0.1600P)^2^] where P=(Fo^2^+2Fc^2^)/3'
_refine_ls_weighting_scheme calc
_refine_ls_wR_factor_gt 0.1983
_refine_ls_wR_factor_ref 0.2313
_reflns_Friedel_coverage 0.000
_reflns_number_gt 2075
_reflns_number_total 3428
_reflns_threshold_expression 'I > 2\s(I)'
_cod_data_source_file d1cc05441d2.cif
_cod_data_source_block mo_20210309b_0ma
_cod_database_code 7129371
_shelx_space_group_comment
;
The symmetry employed for this shelxl refinement is uniquely defined
by the following loop, which should always be used as a source of
symmetry information in preference to the above space-group names.
They are only intended as comments.
;
_olex2_refinement_description
;
1. Fixed Uiso
 At 1.2 times of:
  All C(H) groups, All C(H,H) groups, All N(H) groups
 At 1.5 times of:
  All C(H,H,H) groups
2.a Ternary CH refined with riding coordinates:
 C21(H21)
2.b Secondary CH2 refined with riding coordinates:
 C20(H20A,H20B), C23(H23A,H23B), C24(H24A,H24B)
2.c Aromatic/amide H refined with riding coordinates:
 C2(H2), C3(H3A), C4(H4), C5(H5), C8(H8), C9(H9), C10(H10), C11(H11), C14(H14),
  C15(H15), C17(H17), C18(H18)
2.d Idealised Me refined as rotating group:
 C25(H25A,H25B,H25C)
;
_shelx_shelxl_version_number 2014/7
_olex2_submission_special_instructions 'No special instructions were received'

loop_
_space_group_symop_operation_xyz
'x, y, z'
'-x, -y, -z'

loop_
_atom_site_label
_atom_site_type_symbol
_atom_site_fract_x
_atom_site_fract_y
_atom_site_fract_z
_atom_site_U_iso_or_equiv
_atom_site_adp_type
_atom_site_occupancy
_atom_site_site_symmetry_order
_atom_site_calc_flag
_atom_site_refinement_flags_posn
_atom_site_refinement_flags_adp
_atom_site_refinement_flags_occupancy
_atom_site_disorder_assembly
_atom_site_disorder_group
O1 O 0.8582(6) 0.10443(15) 0.54652(10) 0.0641(6) Uani 1 1 d . . . . .
O2 O 0.1057(6) 0.39627(14) 0.45338(11) 0.0661(6) Uani 1 1 d . . . . .
N1 N 0.6202(7) 0.34142(16) 0.79621(11) 0.0552(7) Uani 1 1 d . . . . .
N2 N 0.4810(6) 0.25364(14) 0.51806(11) 0.0460(5) Uani 1 1 d . . . . .
N3 N 0.7302(6) 0.12265(16) 0.38414(12) 0.0473(6) Uani 1 1 d . . . . .
H3 H 0.849(8) 0.064(2) 0.4157(15) 0.057 Uiso 1 1 d R . . . .
C1 C 0.5340(8) 0.4396(2) 0.80772(14) 0.0542(7) Uani 1 1 d . . . . .
C2 C 0.3351(10) 0.5290(2) 0.76194(16) 0.0623(8) Uani 1 1 d . . . . .
H2 H 0.2421 0.5310 0.7156 0.075 Uiso 1 1 calc R . . . .
C3 C 0.2842(11) 0.6144(2) 0.78935(17) 0.0754(11) Uani 1 1 d . . . . .
H3A H 0.1519 0.6755 0.7609 0.090 Uiso 1 1 calc R . . . .
C4 C 0.4260(12) 0.6115(2) 0.85869(18) 0.0842(13) Uani 1 1 d . . . . .
H4 H 0.3913 0.6713 0.8745 0.101 Uiso 1 1 calc R . . . .
C5 C 0.6147(12) 0.5224(3) 0.90374(17) 0.0777(12) Uani 1 1 d . . . . .
H5 H 0.7025 0.5209 0.9505 0.093 Uiso 1 1 calc R . . . .
C6 C 0.6744(9) 0.4336(2) 0.87894(14) 0.0573(8) Uani 1 1 d . . . . .
C7 C 0.8509(9) 0.3292(2) 0.91180(14) 0.0595(8) Uani 1 1 d . . . . .
C8 C 1.0395(12) 0.2769(3) 0.97951(17) 0.0817(11) Uani 1 1 d . . . . .
H8 H 1.0705 0.3119 1.0146 0.098 Uiso 1 1 calc R . . . .
C9 C 1.1771(13) 0.1737(3) 0.99321(19) 0.0924(13) Uani 1 1 d . . . . .
H9 H 1.3018 0.1391 1.0380 0.111 Uiso 1 1 calc R . . . .
C10 C 1.1341(11) 0.1199(3) 0.94170(17) 0.0784(10) Uani 1 1 d . . . . .
H10 H 1.2317 0.0501 0.9523 0.094 Uiso 1 1 calc R . . . .
C11 C 0.9478(9) 0.1686(2) 0.87461(16) 0.0649(9) Uani 1 1 d . . . . .
H11 H 0.9164 0.1322 0.8405 0.078 Uiso 1 1 calc R . . . .
C12 C 0.8095(8) 0.2734(2) 0.85998(13) 0.0540(7) Uani 1 1 d . . . . .
C13 C 0.5773(8) 0.32104(18) 0.72505(13) 0.0505(7) Uani 1 1 d . . . . .
C14 C 0.6619(8) 0.38789(18) 0.65745(13) 0.0518(7) Uani 1 1 d . . . . .
H14 H 0.7420 0.4473 0.6579 0.062 Uiso 1 1 calc R . . . .
C15 C 0.6282(8) 0.36696(18) 0.58881(13) 0.0502(7) Uani 1 1 d . . . . .
H15 H 0.6833 0.4126 0.5429 0.060 Uiso 1 1 calc R . . . .
C16 C 0.5127(7) 0.27828(17) 0.58870(12) 0.0462(6) Uani 1 1 d . . . . .
C17 C 0.4256(8) 0.2119(2) 0.65537(14) 0.0562(8) Uani 1 1 d . . . . .
H17 H 0.3450 0.1526 0.6548 0.067 Uiso 1 1 calc R . . . .
C18 C 0.4583(9) 0.23356(19) 0.72410(14) 0.0588(8) Uani 1 1 d . . . . .
H18 H 0.3994 0.1886 0.7698 0.071 Uiso 1 1 calc R . . . .
C19 C 0.2718(7) 0.31504(18) 0.45556(13) 0.0480(7) Uani 1 1 d . . . . .
C20 C 0.3026(7) 0.26185(18) 0.39440(13) 0.0482(6) Uani 1 1 d . . . . .
H20A H 0.4018 0.3024 0.3503 0.058 Uiso 1 1 calc R . . . .
H20B H 0.1017 0.2542 0.3772 0.058 Uiso 1 1 calc R . . . .
C21 C 0.4995(7) 0.15434(18) 0.43270(13) 0.0444(6) Uani 1 1 d . . . . .
H21 H 0.3644 0.1012 0.4479 0.053 Uiso 1 1 calc R . . . .
C22 C 0.6425(7) 0.16441(17) 0.50515(13) 0.0453(6) Uani 1 1 d . . . . .
C23 C 0.5815(7) 0.1032(2) 0.31888(14) 0.0515(7) Uani 1 1 d . . . . .
H23A H 0.4370 0.1661 0.2907 0.062 Uiso 1 1 calc R . . . .
H23B H 0.4657 0.0460 0.3387 0.062 Uiso 1 1 calc R . . . .
C24 C 0.8103(8) 0.0751(2) 0.26467(15) 0.0543(7) Uani 1 1 d . . . . .
H24A H 0.9411 0.0081 0.2913 0.065 Uiso 1 1 calc R . . . .
H24B H 0.9407 0.1287 0.2489 0.065 Uiso 1 1 calc R . . . .
C25 C 0.6513(10) 0.0666(3) 0.19342(16) 0.0710(10) Uani 1 1 d . . . . .
H25A H 0.8031 0.0559 0.1576 0.107 Uiso 1 1 calc GR . . . .
H25B H 0.5083 0.1306 0.1694 0.107 Uiso 1 1 calc GR . . . .
H25C H 0.5424 0.0079 0.2083 0.107 Uiso 1 1 calc GR . . . .

loop_
_atom_site_aniso_label
_atom_site_aniso_U_11
_atom_site_aniso_U_22
_atom_site_aniso_U_33
_atom_site_aniso_U_23
_atom_site_aniso_U_13
_atom_site_aniso_U_12
O1 0.0730(17) 0.0637(11) 0.0522(10) -0.0267(8) -0.0136(10) 0.0145(11)
O2 0.0787(18) 0.0492(9) 0.0600(11) -0.0155(8) 0.0056(11) 0.0145(10)
N1 0.079(2) 0.0470(10) 0.0420(10) -0.0188(8) 0.0021(12) -0.0085(12)
N2 0.0583(15) 0.0396(9) 0.0425(10) -0.0175(7) 0.0024(10) -0.0058(10)
N3 0.0466(15) 0.0519(11) 0.0509(11) -0.0284(9) -0.0019(10) -0.0049(11)
C1 0.074(2) 0.0491(12) 0.0467(12) -0.0211(10) 0.0121(13) -0.0189(14)
C2 0.086(3) 0.0501(13) 0.0551(14) -0.0229(11) 0.0063(15) -0.0108(15)
C3 0.108(3) 0.0540(15) 0.0691(17) -0.0288(13) 0.019(2) -0.0104(19)
C4 0.132(4) 0.0631(18) 0.0751(19) -0.0409(16) 0.026(2) -0.028(2)
C5 0.122(4) 0.0735(19) 0.0568(16) -0.0369(14) 0.016(2) -0.039(2)
C6 0.074(2) 0.0608(15) 0.0448(12) -0.0233(11) 0.0090(13) -0.0213(15)
C7 0.073(2) 0.0673(16) 0.0428(12) -0.0195(11) 0.0068(14) -0.0217(17)
C8 0.100(3) 0.098(2) 0.0510(15) -0.0264(15) -0.0071(18) -0.021(2)
C9 0.106(4) 0.100(3) 0.0584(18) -0.0139(17) -0.022(2) -0.003(3)
C10 0.089(3) 0.0709(18) 0.0598(17) -0.0074(14) -0.0001(18) 0.004(2)
C11 0.080(3) 0.0572(14) 0.0510(14) -0.0112(11) 0.0064(15) -0.0051(16)
C12 0.066(2) 0.0546(13) 0.0401(11) -0.0131(10) 0.0069(13) -0.0112(14)
C13 0.066(2) 0.0450(11) 0.0437(12) -0.0190(9) 0.0056(12) -0.0093(13)
C14 0.068(2) 0.0421(11) 0.0493(12) -0.0182(10) 0.0033(13) -0.0133(13)
C15 0.0629(19) 0.0419(11) 0.0468(12) -0.0143(9) 0.0086(12) -0.0113(12)
C16 0.0554(17) 0.0418(11) 0.0431(12) -0.0180(9) 0.0022(11) -0.0047(11)
C17 0.076(2) 0.0481(12) 0.0520(13) -0.0208(10) 0.0087(14) -0.0225(14)
C18 0.086(2) 0.0504(13) 0.0453(13) -0.0163(10) 0.0164(14) -0.0251(15)
C19 0.0557(18) 0.0427(11) 0.0451(12) -0.0137(9) 0.0082(12) -0.0075(12)
C20 0.0528(17) 0.0469(12) 0.0442(12) -0.0162(9) -0.0012(11) -0.0027(12)
C21 0.0484(16) 0.0434(11) 0.0454(11) -0.0191(9) 0.0001(11) -0.0090(11)
C22 0.0516(17) 0.0408(11) 0.0434(11) -0.0154(9) -0.0009(11) -0.0040(11)
C23 0.0506(18) 0.0585(14) 0.0544(13) -0.0305(11) -0.0054(12) -0.0103(13)
C24 0.057(2) 0.0574(13) 0.0552(13) -0.0292(11) -0.0005(13) -0.0073(14)
C25 0.092(3) 0.0753(18) 0.0591(16) -0.0398(14) -0.0001(17) -0.0141(19)

loop_
_atom_type_symbol
_atom_type_description
_atom_type_scat_dispersion_real
_atom_type_scat_dispersion_imag
_atom_type_scat_source
C C 0.0033 0.0016 'International Tables Vol C Tables 4.2.6.8 and 6.1.1.4'
H H 0.0000 0.0000 'International Tables Vol C Tables 4.2.6.8 and 6.1.1.4'
N N 0.0061 0.0033 'International Tables Vol C Tables 4.2.6.8 and 6.1.1.4'
O O 0.0106 0.0060 'International Tables Vol C Tables 4.2.6.8 and 6.1.1.4'

loop_
_geom_angle_atom_site_label_1
_geom_angle_atom_site_label_2
_geom_angle_atom_site_label_3
_geom_angle
_geom_angle_site_symmetry_1
_geom_angle_site_symmetry_3
_geom_angle_publ_flag
C1 N1 C12 108.7(2) . . ?
C1 N1 C13 125.1(2) . . ?
C12 N1 C13 125.0(2) . . ?
C19 N2 C16 124.0(2) . . ?
C22 N2 C16 123.7(2) . . ?
C22 N2 C19 112.21(19) . . ?
C21 N3 H3 104.9(19) . . ?
C21 N3 C23 110.3(2) . . ?
C23 N3 H3 112.5(17) . . ?
N1 C1 C6 107.8(3) . . ?
C2 C1 N1 128.9(3) . . ?
C2 C1 C6 123.2(2) . . ?
C1 C2 H2 121.9 . . ?
C3 C2 C1 116.2(3) . . ?
C3 C2 H2 121.9 . . ?
C2 C3 H3A 119.1 . . ?
C2 C3 C4 121.9(3) . . ?
C4 C3 H3A 119.1 . . ?
C3 C4 H4 119.4 . . ?
C5 C4 C3 121.2(3) . . ?
C5 C4 H4 119.4 . . ?
C4 C5 H5 120.3 . . ?
C4 C5 C6 119.4(3) . . ?
C6 C5 H5 120.3 . . ?
C1 C6 C7 108.1(2) . . ?
C5 C6 C1 118.2(3) . . ?
C5 C6 C7 133.7(3) . . ?
C8 C7 C6 134.8(3) . . ?
C8 C7 C12 118.6(3) . . ?
C12 C7 C6 106.6(3) . . ?
C7 C8 H8 120.4 . . ?
C9 C8 C7 119.3(3) . . ?
C9 C8 H8 120.4 . . ?
C8 C9 H9 119.3 . . ?
C8 C9 C10 121.4(3) . . ?
C10 C9 H9 119.3 . . ?
C9 C10 H10 119.5 . . ?
C9 C10 C11 121.0(3) . . ?
C11 C10 H10 119.5 . . ?
C10 C11 H11 121.0 . . ?
C10 C11 C12 118.0(3) . . ?
C12 C11 H11 121.0 . . ?
N1 C12 C7 108.7(2) . . ?
C11 C12 N1 129.6(2) . . ?
C11 C12 C7 121.7(3) . . ?
C14 C13 N1 119.9(2) . . ?
C18 C13 N1 120.3(2) . . ?
C18 C13 C14 119.8(2) . . ?
C13 C14 H14 120.0 . . ?
C13 C14 C15 120.1(2) . . ?
C15 C14 H14 120.0 . . ?
C14 C15 H15 120.2 . . ?
C16 C15 C14 119.6(2) . . ?
C16 C15 H15 120.2 . . ?
C15 C16 N2 120.67(19) . . ?
C17 C16 N2 118.59(19) . . ?
C17 C16 C15 120.7(2) . . ?
C16 C17 H17 120.3 . . ?
C16 C17 C18 119.4(2) . . ?
C18 C17 H17 120.3 . . ?
C13 C18 C17 120.3(2) . . ?
C13 C18 H18 119.8 . . ?
C17 C18 H18 119.8 . . ?
O2 C19 N2 124.4(2) . . ?
O2 C19 C20 127.8(2) . . ?
N2 C19 C20 107.8(2) . . ?
C19 C20 H20A 110.7 . . ?
C19 C20 H20B 110.7 . . ?
C19 C20 C21 105.21(19) . . ?
H20A C20 H20B 108.8 . . ?
C21 C20 H20A 110.7 . . ?
C21 C20 H20B 110.7 . . ?
N3 C21 C20 113.91(19) . . ?
N3 C21 H21 108.7 . . ?
N3 C21 C22 112.2(2) . . ?
C20 C21 H21 108.7 . . ?
C20 C21 C22 104.33(17) . . ?
C22 C21 H21 108.7 . . ?
O1 C22 N2 124.9(2) . . ?
O1 C22 C21 127.1(2) . . ?
N2 C22 C21 107.9(2) . . ?
N3 C23 H23A 109.1 . . ?
N3 C23 H23B 109.1 . . ?
N3 C23 C24 112.4(2) . . ?
H23A C23 H23B 107.9 . . ?
C24 C23 H23A 109.1 . . ?
C24 C23 H23B 109.1 . . ?
C23 C24 H24A 109.3 . . ?
C23 C24 H24B 109.3 . . ?
C23 C24 C25 111.7(3) . . ?
H24A C24 H24B 107.9 . . ?
C25 C24 H24A 109.3 . . ?
C25 C24 H24B 109.3 . . ?
C24 C25 H25A 109.5 . . ?
C24 C25 H25B 109.5 . . ?
C24 C25 H25C 109.5 . . ?
H25A C25 H25B 109.5 . . ?
H25A C25 H25C 109.5 . . ?
H25B C25 H25C 109.5 . . ?

loop_
_geom_bond_atom_site_label_1
_geom_bond_atom_site_label_2
_geom_bond_distance
_geom_bond_site_symmetry_2
_geom_bond_publ_flag
O1 C22 1.222(4) . ?
O2 C19 1.205(3) . ?
N1 C1 1.400(3) . ?
N1 C12 1.405(4) . ?
N1 C13 1.429(3) . ?
N2 C16 1.442(3) . ?
N2 C19 1.412(3) . ?
N2 C22 1.383(3) . ?
N3 H3 0.90(3) . ?
N3 C21 1.448(3) . ?
N3 C23 1.473(3) . ?
C1 C2 1.395(5) . ?
C1 C6 1.413(4) . ?
C2 H2 0.9300 . ?
C2 C3 1.382(3) . ?
C3 H3A 0.9300 . ?
C3 C4 1.398(5) . ?
C4 H4 0.9300 . ?
C4 C5 1.367(6) . ?
C5 H5 0.9300 . ?
C5 C6 1.396(4) . ?
C6 C7 1.437(5) . ?
C7 C8 1.406(5) . ?
C7 C12 1.411(3) . ?
C8 H8 0.9300 . ?
C8 C9 1.371(6) . ?
C9 H9 0.9300 . ?
C9 C10 1.387(5) . ?
C10 H10 0.9300 . ?
C10 C11 1.387(5) . ?
C11 H11 0.9300 . ?
C11 C12 1.388(4) . ?
C13 C14 1.374(3) . ?
C13 C18 1.373(3) . ?
C14 H14 0.9300 . ?
C14 C15 1.382(3) . ?
C15 H15 0.9300 . ?
C15 C16 1.376(3) . ?
C16 C17 1.364(3) . ?
C17 H17 0.9300 . ?
C17 C18 1.388(3) . ?
C18 H18 0.9300 . ?
C19 C20 1.501(3) . ?
C20 H20A 0.9700 . ?
C20 H20B 0.9700 . ?
C20 C21 1.518(4) . ?
C21 H21 0.9800 . ?
C21 C22 1.518(3) . ?
C23 H23A 0.9700 . ?
C23 H23B 0.9700 . ?
C23 C24 1.499(4) . ?
C24 H24A 0.9700 . ?
C24 H24B 0.9700 . ?
C24 C25 1.522(4) . ?
C25 H25A 0.9600 . ?
C25 H25B 0.9600 . ?
C25 H25C 0.9600 . ?
